data_4338683
loop_
_publ_author_name
'St\"urzer, Tobias'
'Hieke, Christine'
'L\"ohnert, Catrin'
'Nitsche, Fabian'
'Stahl, Juliane'
'Maak, Christian'
'Pobel, Roman'
'Johrendt, Dirk'

_publ_section_title
;
 Framework structures of interconnected layers in calcium iron arsenides.
;
_journal_issue 12
_journal_name_full 'Inorganic chemistry'
_journal_page_first 6235
_journal_page_last 6240
_journal_paper_doi 10.1021/ic5007567
_journal_volume 53
_journal_year 2014
_chemical_formula_sum 'As10 Ca6 Fe7.879 Pd6.121'
_chemical_formula_weight 2081
_chemical_name_systematic 'calcium iron palladium arsenide'
_space_group_IT_number 11
_symmetry_cell_setting monoclinic
_symmetry_Int_Tables_number 11
_symmetry_space_group_name_Hall '-P 2yb'
_symmetry_space_group_name_H-M 'P 1 21/m 1'
_audit_creation_method
;
'manual edited cif-file of Jana2006 Version : 03/05/2011'
;
_cell_angle_alpha 90
_cell_angle_beta 108.748(5)
_cell_angle_gamma 90
_cell_formula_units_Z 2
_cell_length_a 15.564(3)
_cell_length_b 3.9679(6)
_cell_length_c 17.880(3)
_cell_measurement_temperature 293(2)
_cell_volume 1045.6(3)
_computing_molecular_graphics 'DIAMOND 3.1b (Brandenburg, 2006)'
_computing_publication_material 'PLATON (Spek, 2003)'
_computing_structure_refinement
;
'Jana2006 Version : 03/05/2011 (Petricek, Dusek, Palatinus, 2006)'
;
_computing_structure_solution
;
'Jana2006 Version : 03/05/2011 (Petricek, Dusek, Palatinus, 2006)'
;
_diffrn_ambient_temperature 293(2)
_diffrn_measured_fraction_theta_full 0.99
_diffrn_measured_fraction_theta_max 0.99
_diffrn_measurement_device
;
'three-cycle diffractometer with CCD detector'
;
_diffrn_measurement_device_type 'Bruker Quest'
_diffrn_radiation_monochromator graphite
_diffrn_radiation_source 'X-ray tube'
_diffrn_radiation_type 'Mo K\a'
_diffrn_radiation_wavelength 0.71073
_diffrn_reflns_av_R_equivalents 0.1378
_diffrn_reflns_av_sigmaI/netI 0.2029
_diffrn_reflns_limit_h_max 28
_diffrn_reflns_limit_h_min -28
_diffrn_reflns_limit_k_max 7
_diffrn_reflns_limit_k_min -5
_diffrn_reflns_limit_l_max 32
_diffrn_reflns_limit_l_min -32
_diffrn_reflns_number 25471
_diffrn_reflns_theta_full 39.93
_diffrn_reflns_theta_max 39.93
_diffrn_reflns_theta_min 2.36
_exptl_absorpt_coefficient_mu 27.566
_exptl_absorpt_correction_T_max 0.3483
_exptl_absorpt_correction_T_min 0.2456
_exptl_absorpt_correction_type multi-scan
_exptl_absorpt_process_details
;
'SADABS-2012/1 - Bruker AXS area detector scaling and absorption correction'  
;
_exptl_crystal_colour black
_exptl_crystal_density_diffrn 6.6072
_exptl_crystal_density_method 'not measured'
_exptl_crystal_description platelet
_exptl_crystal_F_000 1871
_refine_diff_density_max 6.42
_refine_diff_density_min -5.18
_refine_ls_extinction_method none
_refine_ls_goodness_of_fit_gt 2.70
_refine_ls_goodness_of_fit_ref 2.09
_refine_ls_number_constraints 120
_refine_ls_number_parameters 132
_refine_ls_number_reflns 3004
_refine_ls_number_restraints 0
_refine_ls_R_factor_all 0.1247
_refine_ls_R_factor_gt 0.0637
_refine_ls_shift/su_max 0.0419
_refine_ls_shift/su_mean 0.0060
_refine_ls_structure_factor_coef Fsqd
_refine_ls_weighting_details w=1/(\s^2^(I)+0.0004I^2^)
_refine_ls_weighting_scheme sigma
_refine_ls_wR_factor_gt 0.1416
_refine_ls_wR_factor_ref 0.1532
_reflns_number_gt 1604
_reflns_number_total 3004
_reflns_threshold_expression I>3\s(I)
_cod_data_source_file ic5007567_si_001.cif
_cod_data_source_block ca6fe10pd3as10
_cod_depositor_comments 'Adding full bibliography for 4338677--4338684.cif.'
_cod_original_cell_volume 1045.7(3)
_cod_database_code 4338683

loop_
_symmetry_equiv_pos_as_xyz
'x, y, z'
'-x, y+1/2, -z'
'-x, -y, -z'
'x, -y+1/2, z'

loop_
_atom_site_label
_atom_site_type_symbol
_atom_site_fract_x
_atom_site_fract_y
_atom_site_fract_z
_atom_site_adp_type
_atom_site_U_iso_or_equiv
_atom_site_symmetry_multiplicity
_atom_site_occupancy
_atom_site_calc_flag
Ca1 Ca 0.3856(5) 0.75 0.1606(6) Uani 0.0096(8) 2 1 d
Ca2 Ca 0.0696(6) 0.75 0.3668(5) Uani 0.0096(8) 2 1 d
Ca3 Ca 0.8587(5) 0.75 0.1604(6) Uani 0.0096(8) 2 1 d
Ca4 Ca 0.3323(6) 0.75 0.3697(5) Uani 0.0096(8) 2 1 d
Ca5 Ca 0.2802(6) 0.75 0.5829(4) Uani 0.0096(8) 2 1 d
Ca6 Ca 0.1232(6) 0.75 0.1604(4) Uani 0.0096(8) 2 1 d
Fe1 Fe 0.2593(2) 0.75 0.7689(2) Uani 0.0060(6) 2 0.31(2) d
Pd11 Pd 0.2593(2) 0.75 0.7689(2) Uani 0.0060(6) 2 0.69(2) d
Fe2 Fe 0.4397(2) 0.75 0.7661(2) Uani 0.0060(6) 2 0.405(17) d
Pd22 Pd 0.4397(2) 0.75 0.7661(2) Uani 0.006 2 0.595(17) d
Fe3 Fe 0.9337(4) 0.75 0.9987(3) Uani 0.0084(8) 2 0.736(17) d
Pd33 Pd 0.9337(4) 0.75 0.9987(3) Uani 0.0084(8) 2 0.264(17) d
Fe4 Fe 0.5432(2) 0.75 0.3439(3) Uani 0.0060(6) 2 0.600(17) d
Pd44 Pd 0.5432(2) 0.75 0.3439(3) Uani 0.006 2 0.400(17) d
Fe5 Fe 0.8400(3) 0.75 0.3418(3) Uani 0.0060(6) 2 0.687(16) d
Pd55 Pd 0.8400(3) 0.75 0.3418(3) Uani 0.006 2 0.313(16) d
Fe6 Fe 0.1963(4) 0.75 0.0003(4) Uani 0.0084(8) 2 0.778(19) d
Pd66 Pd 0.1963(4) 0.75 0.0003(4) Uani 0.0084 2 0.222(19) d
Fe7 Fe 0.0509(3) 0.75 0.5528(4) Uani 0.0060(6) 2 0.87(2) d
Pd77 Pd 0.0509(3) 0.75 0.5528(4) Uani 0.006 2 0.13(2) d
Fe8 Fe 0.4883(3) 0.75 0.5523(4) Uani 0.0060(6) 2 0.824(19) d
Pd88 Pd 0.4883(3) 0.75 0.5523(4) Uani 0.006 2 0.176(19) d
Fe9 Fe 0.6780(3) 0.75 0.0005(4) Uani 0.0084(8) 2 0.78(2) d
Pd99 Pd 0.6780(3) 0.75 0.0005(4) Uani 0.0084 2 0.22(2) d
Fe10 Fe 0.4428(4) 0.75 0.0043(3) Uani 0.0084(8) 2 1 d
Fe11 Fe 0.6090(3) 0.75 0.1264(2) Uani 0.0060(6) 2 0.931(14) d
Pd111 Pd 0.6090(3) 0.75 0.1264(2) Uani 0.006 2 0.069(14) d
Pd1 Pd 0.9880(2) 0.75 0.77355(19) Uani 0.0116(11) 2 1 d
Pd2 Pd 0.7147(2) 0.75 0.7727(2) Uani 0.0108(11) 2 1 d
Pd3 Pd 0.7701(3) 0.75 0.55441(15) Uani 0.0133(10) 2 1 d
As1 As 0.8239(3) 0.75 0.70014(20) Uani 0.0095(13) 2 1 d
As2 As 0.7728(3) 0.75 0.9179(3) Uani 0.0082(14) 2 1 d
As3 As 0.2918(3) 0.75 0.9143(3) Uani 0.0071(8) 2 1 d
As4 As 0.0371(3) 0.75 0.9181(2) Uani 0.0114(13) 2 1 d
As5 As 0.5217(3) 0.75 0.9114(2) Uani 0.0071(8) 2 1 d
As6 As 0.0934(3) 0.75 0.6976(3) Uani 0.0130(18) 2 1 d
As7 As 0.8849(3) 0.75 0.4878(3) Uani 0.0107(14) 2 1 d
As8 As 0.6057(3) 0.75 0.4877(3) Uani 0.0120(14) 2 1 d
As9 As 0.5531(3) 0.75 0.6959(3) Uani 0.0113(17) 2 1 d
As10 As 0.6661(3) 0.75 0.2794(2) Uani 0.0156(12) 2 1 d

loop_
_atom_site_aniso_label
_atom_site_aniso_type_symbol
_atom_site_aniso_U_11
_atom_site_aniso_U_22
_atom_site_aniso_U_33
_atom_site_aniso_U_12
_atom_site_aniso_U_13
_atom_site_aniso_U_23
Ca1 Ca 0.0069(13) 0.0083(9) 0.0159(10) 0 0.0071(16) 0
Ca2 Ca 0.0069(13) 0.0083(9) 0.0159(10) 0 0.0071(16) 0
Ca3 Ca 0.0069(13) 0.0083(9) 0.0159(10) 0 0.0071(16) 0
Ca4 Ca 0.0069(13) 0.0083(9) 0.0159(10) 0 0.0071(16) 0
Ca5 Ca 0.0069(13) 0.0083(9) 0.0159(10) 0 0.0071(16) 0
Ca6 Ca 0.0069(13) 0.0083(9) 0.0159(10) 0 0.0071(16) 0
Fe1 Fe 0.0022(10) 0.0074(9) 0.0093(10) 0 0.0032(9) 0
Pd11 Pd 0.0022(10) 0.0074(9) 0.0093(10) 0 0.0032(9) 0
Fe2 Fe 0.0022(10) 0.0074(9) 0.0093(10) 0 0.0032(9) 0
Pd22 Pd 0.002243 0.007448 0.009292 0 0.003218 0
Fe3 Fe 0.0062(14) 0.0090(8) 0.0092(9) 0 0.0013(17) 0
Pd33 Pd 0.0062(14) 0.0090(8) 0.0092(9) 0 0.0013(17) 0
Fe4 Fe 0.0022(10) 0.0074(9) 0.0093(10) 0 0.0032(9) 0
Pd44 Pd 0.002243 0.007448 0.009292 0 0.003218 0
Fe5 Fe 0.0022(10) 0.0074(9) 0.0093(10) 0 0.0032(9) 0
Pd55 Pd 0.002243 0.007448 0.009292 0 0.003218 0
Fe6 Fe 0.0062(14) 0.0090(8) 0.0092(9) 0 0.0013(17) 0
Pd66 Pd 0.006212 0.009049 0.009184 0 0.001314 0
Fe7 Fe 0.0022(10) 0.0074(9) 0.0093(10) 0 0.0032(9) 0
Pd77 Pd 0.002243 0.007448 0.009292 0 0.003218 0
Fe8 Fe 0.0022(10) 0.0074(9) 0.0093(10) 0 0.0032(9) 0
Pd88 Pd 0.002243 0.007448 0.009292 0 0.003218 0
Fe9 Fe 0.0062(14) 0.0090(8) 0.0092(9) 0 0.0013(17) 0
Pd99 Pd 0.006212 0.009049 0.009184 0 0.001314 0
Fe10 Fe 0.0062(14) 0.0090(8) 0.0092(9) 0 0.0013(17) 0
Fe11 Fe 0.0022(10) 0.0074(9) 0.0093(10) 0 0.0032(9) 0
Pd111 Pd 0.002243 0.007448 0.009292 0 0.003218 0
Pd1 Pd 0.0055(15) 0.0182(17) 0.0112(17) 0 0.0026(14) 0
Pd2 Pd 0.0105(15) 0.0142(17) 0.0060(17) 0 0.0003(14) 0
Pd3 Pd 0.0113(15) 0.0163(14) 0.0149(14) 0 0.0079(18) 0
As1 As 0.0104(19) 0.0101(19) 0.0061(19) 0 0.000(2) 0
As2 As 0.0051(19) 0.014(2) 0.007(2) 0 0.0036(18) 0
As3 As 0.0018(12) 0.0046(11) 0.0147(13) 0 0.0024(12) 0
As4 As 0.0120(19) 0.012(2) 0.005(2) 0 -0.005(2) 0
As5 As 0.0018(12) 0.0046(11) 0.0147(13) 0 0.0024(12) 0
As6 As 0.013(2) 0.017(3) 0.012(3) 0 0.009(2) 0
As7 As 0.014(2) 0.008(2) 0.014(2) 0 0.0098(19) 0
As8 As 0.0020(19) 0.016(2) 0.016(2) 0 -0.0001(17) 0
As9 As 0.0008(19) 0.013(3) 0.018(3) 0 0.0007(17) 0
As10 As 0.0128(19) 0.0125(17) 0.0228(19) 0 0.008(2) 0

loop_
_atom_type_symbol
_atom_type_scat_dispersion_real
_atom_type_scat_dispersion_imag
_atom_type_scat_source
As 0.0499 2.0058 'International Tables Vol C tables 4.2.6.8 and 6.1.1.1'
Ca 0.2262 0.3064 'International Tables Vol C tables 4.2.6.8 and 6.1.1.1'
Fe 0.3463 0.8444 'International Tables Vol C tables 4.2.6.8 and 6.1.1.1'
Pd -0.9988 1.0072 'International Tables Vol C tables 4.2.6.8 and 6.1.1.1'

loop_
_geom_angle_atom_site_label_1
_geom_angle_atom_site_label_2
_geom_angle_atom_site_label_3
_geom_angle
_geom_angle_site_symmetry_1
_geom_angle_site_symmetry_3
_geom_angle_publ_flag
As1 Pd1 As4 118.70(19) . 1_655 yes
As1 Pd1 As6 118.0(2) . 1_655 yes
As4 Pd1 As6 123.3(2) 1_655 1_655 yes
As3 Pd111 As5 81.33(12) 2_656 2_656 yes
As10 Pd111 Fe10 137.9(2) . . yes
As3 Pd111 As10 104.36(17) 2_646 . yes
As5 Pd111 As10 103.52(15) 2_646 . yes
As3 Pd111 As10 104.36(17) 2_656 . yes
As5 Pd111 As10 103.52(15) 2_656 . yes
As3 Pd111 Fe10 104.49(16) 2_646 . yes
As5 Pd111 Fe10 52.14(11) 2_646 . yes
As3 Pd111 Fe10 104.49(16) 2_656 . yes
As5 Pd111 Fe10 52.14(11) 2_656 . yes
As3 Pd111 As5 81.33(12) 2_646 2_646 yes
As3 Pd111 As3 92.27(18) 2_646 2_656 yes
As3 Pd111 As5 152.11(19) 2_646 2_656 yes
As3 Pd111 As5 152.11(19) 2_656 2_646 yes
As5 Pd111 As5 91.69(17) 2_646 2_656 yes
As1 Pd2 As2 118.5(2) . . yes
As1 Pd2 As9 117.8(2) . . yes
As2 Pd2 As9 123.7(2) . . yes
As1 Pd3 As7 117.5(2) . . yes
As1 Pd3 As8 117.4(2) . . yes
As7 Pd3 As8 125.1(2) . . yes
As3 Pd11 As10 112.81(13) . 2_646 yes
As3 Pd11 As6 111.4(2) . . yes
As6 Pd11 As10 109.45(15) . 2_656 yes
As3 Pd11 As10 112.81(13) . 2_656 yes
As6 Pd11 As10 109.45(15) . 2_646 yes
As10 Pd11 As10 100.34(16) 2_646 2_656 yes
As9 Pd22 As10 109.42(15) . 2_656 yes
As5 Pd22 As9 108.6(2) . . yes
As5 Pd22 As10 113.26(13) . 2_646 yes
As5 Pd22 As10 113.26(13) . 2_656 yes
As9 Pd22 As10 109.42(15) . 2_646 yes
As10 Pd22 As10 102.76(16) 2_646 2_656 yes
As2 Pd33 As4 108.3(2) . 2_657 yes
Pd33 Pd33 As2 127.24(16) 2_747 . yes
Pd33 Pd33 As2 127.24(16) 2_757 . yes
As4 Pd33 As4 109.1(2) 1_655 2_647 yes
As4 Pd33 As4 109.1(2) 1_655 2_657 yes
Pd33 Pd33 As4 53.74(15) 2_747 1_655 yes
Pd33 Pd33 As4 53.74(15) 2_757 1_655 yes
As4 Pd33 As4 109.2(2) 2_647 2_657 yes
Pd33 Pd33 As4 55.32(16) 2_747 2_647 yes
Pd33 Pd33 As4 124.4(3) 2_757 2_647 yes
Pd33 Pd33 As4 124.4(3) 2_747 2_657 yes
Pd33 Pd33 As4 55.32(16) 2_757 2_657 yes
Pd33 Pd33 Pd33 88.1(2) 2_747 2_757 yes
As2 Pd33 As4 112.8(2) . 1_655 yes
As2 Pd33 As4 108.3(2) . 2_647 yes
As8 Pd44 As10 112.1(2) . . yes
As8 Pd44 As9 107.80(18) . 2_656 yes
As9 Pd44 As10 110.43(18) 2_646 . yes
As9 Pd44 As10 110.43(18) 2_656 . yes
As9 Pd44 As9 108.1(2) 2_646 2_656 yes
As8 Pd44 As9 107.80(18) . 2_646 yes
As6 Pd55 As7 107.56(19) 2_646 . yes
As6 Pd55 As7 107.56(19) 2_656 . yes
As7 Pd55 As10 111.0(2) . . yes
As6 Pd55 As10 111.05(18) 2_656 . yes
As6 Pd55 As6 108.5(2) 2_646 2_656 yes
As6 Pd55 As10 111.05(18) 2_646 . yes
As3 Pd66 As4 108.9(3) 1_554 1_554 yes
As2 Pd66 As3 109.6(2) 2_656 1_554 yes
As2 Pd66 As4 109.3(2) 2_646 1_554 yes
As2 Pd66 As3 109.6(2) 2_646 1_554 yes
As2 Pd66 As2 110.2(3) 2_646 2_656 yes
As2 Pd66 As4 109.3(2) 2_656 1_554 yes
As6 Pd77 As7 108.5(2) . 2_656 yes
Pd77 Pd77 As7 53.99(15) 2_546 1_455 yes
As6 Pd77 As7 108.5(2) . 2_646 yes
As7 Pd77 As7 109.1(2) 1_455 2_646 yes
As7 Pd77 As7 109.1(2) 1_455 2_656 yes
Pd77 Pd77 As7 53.99(15) 2_556 1_455 yes
Pd77 Pd77 As7 55.12(16) 2_546 2_646 yes
Pd77 Pd77 As7 124.4(3) 2_546 2_656 yes
Pd77 Pd77 As7 124.4(3) 2_556 2_646 yes
Pd77 Pd77 As7 55.12(16) 2_556 2_656 yes
As7 Pd77 As7 109.2(3) 2_646 2_656 yes
As6 Pd77 As7 112.5(3) . 1_455 yes
Pd77 Pd77 Pd77 88.5(2) 2_546 2_556 yes
Pd77 Pd77 As6 127.11(19) 2_556 . yes
Pd77 Pd77 As6 127.11(19) 2_546 . yes
As8 Pd88 As9 112.1(3) . . yes
As8 Pd88 As8 109.3(2) . 2_656 yes
Pd88 Pd88 As8 54.25(15) 2_656 . yes
As8 Pd88 As9 108.4(2) 2_646 . yes
Pd88 Pd88 As9 126.77(19) 2_646 . yes
As8 Pd88 As9 108.4(2) 2_656 . yes
Pd88 Pd88 As9 126.77(19) 2_656 . yes
Pd88 Pd88 As8 55.02(16) 2_646 2_646 yes
As8 Pd88 As8 109.3(3) 2_646 2_656 yes
Pd88 Pd88 As8 124.8(3) 2_656 2_646 yes
Pd88 Pd88 As8 124.8(3) 2_646 2_656 yes
Pd88 Pd88 Pd88 89.1(2) 2_646 2_656 yes
Pd88 Pd88 As8 55.02(16) 2_656 2_656 yes
As8 Pd88 As8 109.3(2) . 2_646 yes
Pd88 Pd88 As8 54.25(15) 2_646 . yes
As2 Pd99 As5 106.2(3) 1_554 1_554 yes
As2 Pd99 As3 110.44(19) 1_554 2_656 yes
As5 Pd99 Fe10 56.29(15) 1_554 2_645 yes
As3 Pd99 As5 110.91(19) 2_646 1_554 yes
As5 Pd99 Fe10 56.29(15) 1_554 2_655 yes
As3 Pd99 As5 110.91(19) 2_656 1_554 yes
As3 Pd99 Fe10 54.64(16) 2_646 2_645 yes
Fe10 Pd99 Fe10 93.9(2) 2_645 2_655 yes
As3 Pd99 Fe10 127.1(3) 2_656 2_645 yes
As3 Pd99 Fe10 127.1(3) 2_646 2_655 yes
As3 Pd99 As3 108.0(3) 2_646 2_656 yes
As3 Pd99 Fe10 54.64(16) 2_656 2_655 yes
As2 Pd99 As3 110.44(19) 1_554 2_646 yes
As2 Pd99 Fe10 122.5(2) 1_554 2_655 yes
As2 Pd99 Fe10 122.5(2) 1_554 2_645 yes
Pd2 As1 Pd3 120.1(2) . . yes
Pd1 As1 Pd2 119.60(17) . . yes
Pd1 As1 Pd3 120.3(2) . . yes
Pd2 As2 Pd33 125.5(3) . . yes
Pd2 As2 Pd99 124.0(3) . 1_556 yes
Pd2 As2 Pd66 124.91(16) . 2_646 yes
Pd2 As2 Fe3 125.5(3) . . yes
Pd66 As2 Pd66 110.2(3) 2_646 2_656 yes
Pd2 As2 Pd66 124.91(16) . 2_656 yes
Pd111 As3 Fe10 70.32(16) 2_646 1_556 yes
Pd66 As3 Fe10 103.9(3) 1_556 1_556 yes
Pd11 As3 Fe10 122.1(3) . 1_556 yes
Fe1 As3 Fe10 122.1(3) . 1_556 yes
Pd99 As3 Pd99 108.0(3) 2_646 2_656 yes
Pd111 As3 Fe10 70.32(16) 2_656 1_556 yes
Pd99 As3 Fe10 68.30(18) 2_656 1_556 yes
Pd99 As3 Fe10 68.30(18) 2_646 1_556 yes
Pd111 As3 Pd111 92.27(18) 2_646 2_656 yes
Pd1 As4 Pd33 124.9(2) 1_455 1_455 yes
Pd1 As4 Pd66 123.2(3) 1_455 1_556 yes
Pd33 As4 Pd33 109.24(19) 2_647 2_657 yes
Pd1 As4 Pd33 125.38(12) 1_455 2_657 yes
Pd33 As4 Pd33 70.94(18) 1_455 2_647 yes
Pd1 As4 Pd33 125.38(12) 1_455 2_647 yes
Pd33 As4 Pd33 70.94(18) 1_455 2_657 yes
Fe10 As5 Fe10 108.47(19) 2_646 2_656 yes
Pd22 As5 Fe10 125.42(12) . 2_656 yes
Pd111 As5 Fe10 64.61(15) 2_656 2_656 yes
Pd22 As5 Fe10 121.6(2) . 1_556 yes
Pd22 As5 Fe10 125.42(12) . 2_646 yes
Pd111 As5 Fe10 70.37(16) 2_646 1_556 yes
Fe2 As5 Fe10 121.6(2) . 1_556 yes
Fe2 As5 Fe10 125.42(12) . 2_646 yes
Fe2 As5 Fe10 125.42(12) . 2_656 yes
Pd99 As5 Fe10 100.1(2) 1_556 1_556 yes
Pd99 As5 Fe10 67.51(18) 1_556 2_646 yes
Pd99 As5 Fe10 67.51(18) 1_556 2_656 yes
Pd111 As5 Fe10 137.4(2) 2_656 2_646 yes
Fe10 As5 Fe10 68.41(18) 1_556 2_646 yes
Pd111 As5 Fe10 70.37(16) 2_656 1_556 yes
Fe10 As5 Fe10 68.41(18) 1_556 2_656 yes
Pd111 As5 Fe10 64.61(15) 2_646 2_646 yes
Pd111 As5 Pd111 91.69(17) 2_646 2_656 yes
Pd111 As5 Fe10 137.4(2) 2_646 2_656 yes
Pd1 As6 Pd77 125.8(3) 1_455 . yes
Pd1 As6 Pd11 119.2(2) 1_455 . yes
Pd1 As6 Pd55 125.66(14) 1_455 2_646 yes
Pd1 As6 Fe7 125.8(3) 1_455 . yes
Pd1 As6 Fe1 119.2(2) 1_455 . yes
Pd1 As6 Pd55 125.66(14) 1_455 2_656 yes
Pd55 As6 Pd55 108.5(2) 2_646 2_656 yes
Pd3 As7 Fe5 120.7(2) . . yes
Pd3 As7 Pd55 120.7(2) . . yes
Pd3 As7 Pd77 125.41(14) . 2_656 yes
Pd3 As7 Pd77 126.1(3) . 1_655 yes
Pd3 As7 Pd77 125.41(14) . 2_646 yes
Pd77 As7 Pd77 109.2(2) 2_646 2_656 yes
Pd77 As7 Pd77 70.90(19) 1_655 2_646 yes
Pd77 As7 Pd77 70.90(19) 1_655 2_656 yes
Pd3 As8 Pd88 126.1(3) . . yes
Pd3 As8 Pd44 120.9(2) . . yes
Pd88 As8 Pd88 109.3(2) 2_646 2_656 yes
Pd3 As8 Fe4 120.9(2) . . yes
Pd3 As8 Fe8 126.1(3) . . yes
Pd3 As8 Pd88 125.33(14) . 2_646 yes
Pd3 As8 Pd88 125.33(14) . 2_656 yes
Pd88 As8 Pd88 70.74(19) . 2_646 yes
Pd88 As8 Pd88 70.74(19) . 2_656 yes
Pd44 As9 Pd44 108.1(2) 2_646 2_656 yes
Pd2 As9 Pd22 119.2(2) . . yes
Pd2 As9 Pd88 126.4(3) . . yes
Pd2 As9 Fe8 126.4(3) . . yes
Pd2 As9 Fe2 119.2(2) . . yes
Pd2 As9 Pd44 125.82(12) . 2_646 yes
Pd2 As9 Pd44 125.82(12) . 2_656 yes
Pd22 As10 Pd22 102.76(18) 2_646 2_656 yes
Pd11 As10 Pd11 100.34(17) 2_646 2_656 yes
As10 Fe1 As10 100.34(16) 2_646 2_656 yes
As3 Fe1 As10 112.81(13) . 2_646 yes
As3 Fe1 As10 112.81(13) . 2_656 yes
As3 Fe1 As6 111.4(2) . . yes
As6 Fe1 As10 109.45(15) . 2_656 yes
As6 Fe1 As10 109.45(15) . 2_646 yes
As9 Fe2 As10 109.42(15) . 2_656 yes
As9 Fe2 As10 109.42(15) . 2_646 yes
As5 Fe2 As10 113.26(13) . 2_656 yes
As5 Fe2 As9 108.6(2) . . yes
As10 Fe2 As10 102.76(16) 2_646 2_656 yes
As5 Fe2 As10 113.26(13) . 2_646 yes
As4 Fe3 As4 109.2(2) 2_647 2_657 yes
As4 Fe3 As4 109.1(2) 1_655 2_647 yes
As4 Fe3 As4 109.1(2) 1_655 2_657 yes
As2 Fe3 As4 112.8(2) . 1_655 yes
As2 Fe3 As4 108.3(2) . 2_647 yes
As2 Fe3 As4 108.3(2) . 2_657 yes
As8 Fe4 As9 107.80(18) . 2_656 yes
As9 Fe4 As10 110.43(18) 2_646 . yes
As8 Fe4 As9 107.80(18) . 2_646 yes
As8 Fe4 As10 112.1(2) . . yes
As9 Fe4 As10 110.43(18) 2_656 . yes
As9 Fe4 As9 108.1(2) 2_646 2_656 yes
As6 Fe5 As10 111.05(18) 2_656 . yes
As6 Fe5 As7 107.56(19) 2_656 . yes
As6 Fe5 As10 111.05(18) 2_646 . yes
As7 Fe5 As10 111.0(2) . . yes
As6 Fe5 As7 107.56(19) 2_646 . yes
As6 Fe5 As6 108.5(2) 2_646 2_656 yes
As2 Fe6 As2 110.2(3) 2_646 2_656 yes
As2 Fe6 As3 109.6(2) 2_646 1_554 yes
As2 Fe6 As4 109.3(2) 2_656 1_554 yes
As3 Fe6 As4 108.9(3) 1_554 1_554 yes
As2 Fe6 As3 109.6(2) 2_656 1_554 yes
As2 Fe6 As4 109.3(2) 2_646 1_554 yes
As6 Fe7 As7 112.5(3) . 1_455 yes
As7 Fe7 As7 109.1(2) 1_455 2_656 yes
As7 Fe7 As7 109.2(3) 2_646 2_656 yes
As6 Fe7 As7 108.5(2) . 2_656 yes
As7 Fe7 As7 109.1(2) 1_455 2_646 yes
As6 Fe7 As7 108.5(2) . 2_646 yes
As8 Fe8 As9 112.1(3) . . yes
As8 Fe8 As8 109.3(2) . 2_646 yes
As8 Fe8 As8 109.3(3) 2_646 2_656 yes
As8 Fe8 As8 109.3(2) . 2_656 yes
As8 Fe8 As9 108.4(2) 2_646 . yes
As8 Fe8 As9 108.4(2) 2_656 . yes
As2 Fe9 As3 110.44(19) 1_554 2_646 yes
As2 Fe9 Fe10 122.5(2) 1_554 2_655 yes
As2 Fe9 As3 110.44(19) 1_554 2_656 yes
As2 Fe9 Fe10 122.5(2) 1_554 2_645 yes
As2 Fe9 As5 106.2(3) 1_554 1_554 yes
As3 Fe9 Fe10 54.64(16) 2_646 2_645 yes
Fe10 Fe9 Fe10 93.9(2) 2_645 2_655 yes
As3 Fe9 Fe10 127.1(3) 2_656 2_645 yes
As5 Fe9 Fe10 56.29(15) 1_554 2_645 yes
As3 Fe9 As5 110.91(19) 2_646 1_554 yes
As5 Fe9 Fe10 56.29(15) 1_554 2_655 yes
As3 Fe9 As5 110.91(19) 2_656 1_554 yes
As3 Fe9 Fe10 127.1(3) 2_646 2_655 yes
As3 Fe9 As3 108.0(3) 2_646 2_656 yes
As3 Fe9 Fe10 54.64(16) 2_656 2_655 yes
Pd111 Fe10 Fe10 65.40(17) . 2_645 yes
Pd111 Fe10 As5 63.25(15) . 2_646 yes
Pd111 Fe10 Fe10 65.40(17) . 2_655 yes
Pd111 Fe10 As3 172.1(3) . 1_554 yes
Pd111 Fe10 As5 89.4(2) . 1_554 yes
As3 Fe10 Fe10 119.09(18) 1_554 2_655 yes
As3 Fe10 As5 113.2(2) 1_554 2_656 yes
Pd99 Fe10 As5 119.27(19) 2_645 1_554 yes
As5 Fe10 Fe10 57.25(16) 1_554 2_645 yes
As5 Fe10 As5 111.6(2) 1_554 2_646 yes
Pd99 Fe10 As5 119.27(19) 2_655 1_554 yes
As5 Fe10 Fe10 57.25(16) 1_554 2_655 yes
As5 Fe10 As5 111.6(2) 1_554 2_656 yes
Pd99 Fe10 Fe10 85.64(13) 2_645 2_645 yes
Pd99 Fe10 As5 56.20(17) 2_645 2_646 yes
Pd99 Fe10 Pd99 93.9(2) 2_645 2_655 yes
Pd99 Fe10 Fe10 175.2(3) 2_645 2_655 yes
Pd99 Fe10 As5 129.0(3) 2_645 2_656 yes
As5 Fe10 Fe10 54.34(16) 2_646 2_645 yes
Pd99 Fe10 Fe10 175.2(3) 2_655 2_645 yes
Fe10 Fe10 Fe10 94.4(2) 2_645 2_655 yes
As5 Fe10 Fe10 127.5(3) 2_656 2_645 yes
Pd99 Fe10 As5 129.0(3) 2_655 2_646 yes
As5 Fe10 Fe10 127.5(3) 2_646 2_655 yes
As5 Fe10 As5 108.5(2) 2_646 2_656 yes
Pd99 Fe10 Fe10 85.64(13) 2_655 2_655 yes
Pd99 Fe10 As5 56.20(17) 2_655 2_656 yes
As5 Fe10 Fe10 54.34(16) 2_656 2_655 yes
Fe10 Fe10 Fe11 65.40(17) 2_645 . yes
As5 Fe10 Fe11 63.25(15) 2_646 . yes
Fe10 Fe10 Fe11 65.40(17) 2_655 . yes
As5 Fe10 Fe11 63.25(15) 2_656 . yes
As3 Fe10 As5 98.5(2) 1_554 1_554 yes
Pd99 Fe10 As3 57.06(18) 2_645 1_554 yes
As3 Fe10 Fe10 119.09(18) 1_554 2_645 yes
As3 Fe10 As5 113.2(2) 1_554 2_646 yes
Pd99 Fe10 As3 57.06(18) 2_655 1_554 yes
As5 Fe10 Fe11 89.4(2) 1_554 . yes
Pd111 Fe10 As5 63.25(15) . 2_656 yes
As3 Fe10 Fe11 172.1(3) 1_554 . yes
As5 Fe11 Fe10 52.14(11) 2_646 . yes
Fe10 Fe11 Fe10 55.77(14) . 2_655 yes
As3 Fe11 Fe10 104.49(16) 2_656 . yes
As5 Fe11 Fe10 52.14(11) 2_656 . yes
As3 Fe11 Fe10 107.86(18) 2_656 2_645 yes
As5 Fe11 Fe10 107.12(17) 2_656 2_645 yes
As3 Fe11 As5 81.33(12) 2_646 2_646 yes
As3 Fe11 Fe10 107.86(18) 2_646 2_655 yes
As3 Fe11 As3 92.27(18) 2_646 2_656 yes
As3 Fe11 As5 152.11(19) 2_646 2_656 yes
As5 Fe11 Fe10 107.12(17) 2_646 2_655 yes
As3 Fe11 As5 152.11(19) 2_656 2_646 yes
As5 Fe11 As5 91.69(17) 2_646 2_656 yes
As3 Fe11 Fe10 49.03(16) 2_656 2_655 yes
As5 Fe11 Fe10 48.45(14) 2_656 2_655 yes
As3 Fe11 As5 81.33(12) 2_656 2_656 yes
As3 Fe11 Fe10 49.03(16) 2_646 2_645 yes
As5 Fe11 Fe10 48.45(14) 2_646 2_645 yes
Fe10 Fe11 Fe10 83.74(13) 2_645 2_655 yes
As10 Fe11 Fe10 137.9(2) . . yes
As10 Fe11 Fe10 138.12(8) . 2_645 yes
As3 Fe11 As10 104.36(17) 2_646 . yes
As5 Fe11 As10 103.52(15) 2_646 . yes
As10 Fe11 Fe10 138.12(8) . 2_655 yes
As3 Fe11 As10 104.36(17) 2_656 . yes
As5 Fe11 As10 103.52(15) 2_656 . yes
Fe10 Fe11 Fe10 55.77(14) . 2_645 yes
As3 Fe11 Fe10 104.49(16) 2_646 . yes

loop_
_geom_bond_atom_site_label_1
_geom_bond_atom_site_label_2
_geom_bond_distance
_geom_bond_site_symmetry_2
_geom_bond_publ_flag
Pd1 As1 2.468(6) . yes
Pd1 As4 2.448(5) 1_655 yes
Pd1 As6 2.443(6) 1_655 yes
Pd111 As10 2.591(5) . yes
Pd111 Fe10 2.798(7) . yes
Pd111 As3 2.752(5) 2_646 yes
Pd111 As5 2.765(5) 2_646 yes
Pd111 As3 2.752(5) 2_656 yes
Pd111 As5 2.765(5) 2_656 yes
Pd2 As1 2.448(6) . yes
Pd2 As2 2.459(6) . yes
Pd2 As9 2.448(6) . yes
Pd3 As8 2.451(7) . yes
Pd3 As7 2.445(7) . yes
Pd3 As1 2.467(4) . yes
Pd11 As10 2.584(4) 2_646 yes
Pd11 As6 2.485(6) . yes
Pd11 As3 2.484(6) . yes
Pd11 As10 2.584(4) 2_656 yes
Pd22 As9 2.473(6) . yes
Pd22 As5 2.499(5) . yes
Pd22 As10 2.539(4) 2_646 yes
Pd22 As10 2.539(4) 2_656 yes
Pd33 As2 2.456(8) . yes
Pd33 As4 2.433(4) 2_647 yes
Pd33 As4 2.433(4) 2_657 yes
Pd33 As4 2.481(8) 1_655 yes
Pd33 Pd33 2.852(7) 2_757 yes
Pd33 Pd33 2.852(7) 2_747 yes
Pd44 As9 2.450(4) 2_656 yes
Pd44 As9 2.450(4) 2_646 yes
Pd44 As8 2.439(7) . yes
Pd44 As10 2.531(6) . yes
Pd55 As6 2.445(4) 2_646 yes
Pd55 As7 2.476(7) . yes
Pd55 As10 2.575(7) . yes
Pd55 As6 2.445(4) 2_656 yes
Pd66 As2 2.420(5) 2_646 yes
Pd66 As3 2.458(8) 1_554 yes
Pd66 As4 2.441(8) 1_554 yes
Pd66 As2 2.420(5) 2_656 yes
Pd77 As7 2.435(4) 2_656 yes
Pd77 As6 2.458(8) . yes
Pd77 As7 2.469(7) 1_455 yes
Pd77 Pd77 2.844(7) 2_546 yes
Pd77 Pd77 2.844(7) 2_556 yes
Pd77 As7 2.435(4) 2_646 yes
Pd88 As8 2.456(7) . yes
Pd88 As8 2.432(4) 2_646 yes
Pd88 Pd88 2.829(7) 2_646 yes
Pd88 As9 2.438(8) . yes
Pd88 Pd88 2.829(7) 2_656 yes
Pd88 As8 2.432(4) 2_656 yes
Pd99 As5 2.442(7) 1_554 yes
Pd99 As2 2.400(8) 1_554 yes
Pd99 As3 2.453(5) 2_646 yes
Pd99 Fe10 2.716(6) 2_655 yes
Pd99 Fe10 2.716(6) 2_645 yes
Pd99 As3 2.453(5) 2_656 yes
As2 Fe3 2.456(8) . yes
As3 Fe1 2.484(6) . yes
As3 Fe10 2.384(8) 1_556 yes
As5 Fe10 2.445(4) 2_646 yes
As5 Fe2 2.499(5) . yes
As5 Fe10 2.362(7) 1_556 yes
As5 Fe10 2.445(4) 2_656 yes
As6 Fe7 2.458(8) . yes
As6 Fe1 2.485(6) . yes
As7 Fe5 2.476(7) . yes
As8 Fe8 2.456(7) . yes
As8 Fe4 2.439(7) . yes
As9 Fe2 2.473(6) . yes
As9 Fe8 2.438(8) . yes
As10 Fe5 2.575(7) . yes
As10 Fe11 2.591(5) . yes
As10 Fe4 2.531(6) . yes
Fe10 Fe11 2.798(7) . yes
Fe10 Fe10 2.703(6) 2_645 yes
Fe10 Fe10 2.703(6) 2_655 yes

loop_
_geom_torsion_atom_site_label_1
_geom_torsion_atom_site_label_2
_geom_torsion_atom_site_label_3
_geom_torsion_atom_site_label_4
_geom_torsion
_geom_torsion_publ_flag
As2 Pd2 As1 Pd1 0.00(1) no
As2 Pd2 As1 Pd3 180.00(1) no
As9 Pd2 As1 Pd1 180.00(1) no
As9 Pd2 As1 Pd3 0.00(1) no
As1 Pd2 As2 Fe3 0.00(1) no
As9 Pd2 As2 Fe3 180.00(1) no
As1 Pd2 As9 Pd22 180.00(1) no
As1 Pd2 As9 Fe8 0.00(1) no
As2 Pd2 As9 Pd22 0.00(1) no
As2 Pd2 As9 Fe8 180.00(1) no
As7 Pd3 As1 Pd1 0.00(1) no
As7 Pd3 As1 Pd2 180.00(1) no
As8 Pd3 As1 Pd1 180.00(1) no
As8 Pd3 As1 Pd2 0.00(1) no
As1 Pd3 As7 Fe5 180.00(1) no
As8 Pd3 As7 Fe5 0.00(1) no
As1 Pd3 As8 Fe4 -180.00(1) no
As1 Pd3 As8 Fe8 0.00(1) no
As7 Pd3 As8 Fe4 0.00(1) no
As7 Pd3 As8 Fe8 180.00(1) no
As3 Pd11 As6 Fe7 180.00(1) no
As5 Pd22 As9 Pd2 0.00(1) no
As5 Pd22 As9 Fe8 180.00(1) no
Pd3 As7 Fe5 As10 0.00(1) no
Pd3 As8 Fe4 As10 0.00(1) no
Fe4 As8 Fe8 As9 180.00(1) no
Fe8 As8 Fe4 As10 -180.00(1) no
Pd3 As8 Fe8 As9 0.00(1) no
Pd22 As9 Fe8 As8 180.00(1) no
Pd2 As9 Fe8 As8 0.00(1) no
Fe11 As10 Fe5 As7 180.00(1) no
Fe4 As10 Fe5 As7 0.00(1) no
Fe5 As10 Fe4 As8 0.00(1) no
Fe11 As10 Fe4 As8 -180.00(1) no
Fe4 As10 Fe11 Fe10 0.00(1) no
Fe5 As10 Fe11 Fe10 180.00(1) no

loop_
_jana_cell_twin_matrix_id
_jana_cell_twin_volume_fraction
_jana_cell_twin_matrix_1_1
_jana_cell_twin_matrix_1_2
_jana_cell_twin_matrix_1_3
_jana_cell_twin_matrix_2_1
_jana_cell_twin_matrix_2_2
_jana_cell_twin_matrix_2_3
_jana_cell_twin_matrix_3_1
_jana_cell_twin_matrix_3_2
_jana_cell_twin_matrix_3_3
1 0.646(6) 1 0 0 0 1 0 0 0 1
2 0.354(6) 1 0 -0.7385 0 -1 0 0 0 -1
